data_2227428
loop_
_publ_author_name
'Zhang, Jian-Li'
'Wang, Hong-Sheng'
'Niu, Yu-Jiao'
'Zhu, Feng-Xiang'

_publ_section_title
;
 <i>rac</i>-6-Hydroxy-4-(4-nitrophenyl)-5-(2-thienylcarbonyl)-6-(trifluoromethyl)-3,4,5,6-tetrahydropyrimidin-2(1<i>H</i>)-one
 monohydrate
;
_journal_coeditor_code FJ2348
_journal_issue 11
_journal_name_full 'Acta Crystallographica Section E'
_journal_page_first o2932
_journal_page_last o2933
_journal_paper_doi 10.1107/S1600536810041589
_journal_volume 66
_journal_year 2010
_chemical_formula_iupac 'C16 H12 F3 N3 O5 S, H2 O'
_chemical_formula_moiety 'C16 H12 F3 N3 O5 S, H2 O'
_chemical_formula_sum 'C16 H14 F3 N3 O6 S'
_chemical_formula_weight 433.36
_chemical_name_systematic
;
<i>rac</i>-6-Hydroxy-4-(4-nitrophenyl)-5-(2-thienylcarbonyl)-6-
(trifluoromethyl)-3,4,5,6-tetrahydropyrimidin-2(1<i>H</i>)-one monohydrate
;
_space_group_IT_number 33
_symmetry_cell_setting orthorhombic
_symmetry_space_group_name_Hall 'P 2c -2n'
_symmetry_space_group_name_H-M 'P n a 21'
_atom_sites_solution_hydrogens geom
_atom_sites_solution_primary direct
_atom_sites_solution_secondary difmap
_cell_angle_alpha 90.00
_cell_angle_beta 90.00
_cell_angle_gamma 90.00
_cell_formula_units_Z 8
_cell_length_a 14.1640(13)
_cell_length_b 9.1360(10)
_cell_length_c 27.459(3)
_cell_measurement_reflns_used 9674
_cell_measurement_temperature 113(2)
_cell_measurement_theta_max 27.90
_cell_measurement_theta_min 1.60
_cell_volume 3553.3(6)
_computing_cell_refinement '<i>CrystalClear-SM Expert</i> (Rigaku, 2009)'
_computing_data_collection '<i>CrystalClear-SM Expert</i> (Rigaku, 2009)'
_computing_data_reduction '<i>CrystalClear-SM Expert</i> (Rigaku, 2009)'
_computing_molecular_graphics 'CrystalStructure (Rigaku, 2009)'
_computing_publication_material 'CrystalStructure (Rigaku, 2009)'
_computing_structure_refinement 'SHELXL97 (Sheldrick, 2008)'
_computing_structure_solution 'SHELXS97 (Sheldrick, 2008)'
_diffrn_ambient_temperature 113(2)
_diffrn_detector_area_resol_mean 14.222
_diffrn_measured_fraction_theta_full 0.995
_diffrn_measured_fraction_theta_max 0.995
_diffrn_measurement_device_type 'Rigaku Saturn724 CCD'
_diffrn_measurement_method \w
_diffrn_radiation_monochromator multilayer
_diffrn_radiation_source 'rotating anode'
_diffrn_radiation_type MoK\a
_diffrn_radiation_wavelength 0.71075
_diffrn_reflns_av_R_equivalents 0.0309
_diffrn_reflns_av_sigmaI/netI 0.0287
_diffrn_reflns_limit_h_max 18
_diffrn_reflns_limit_h_min -18
_diffrn_reflns_limit_k_max 11
_diffrn_reflns_limit_k_min -12
_diffrn_reflns_limit_l_max 36
_diffrn_reflns_limit_l_min -35
_diffrn_reflns_number 34133
_diffrn_reflns_theta_full 27.88
_diffrn_reflns_theta_max 27.88
_diffrn_reflns_theta_min 1.48
_diffrn_standards_decay_% 0
_diffrn_standards_interval_count 0
_diffrn_standards_interval_time 0
_diffrn_standards_number 0
_exptl_absorpt_coefficient_mu 0.255
_exptl_absorpt_correction_T_max 0.9555
_exptl_absorpt_correction_T_min 0.9413
_exptl_absorpt_correction_type multi-scan
_exptl_absorpt_process_details '(<i>CrystalClear-SM Expert</i>; Rigaku, 2009)'
_exptl_crystal_colour colorless
_exptl_crystal_density_diffrn 1.620
_exptl_crystal_density_method 'not measured'
_exptl_crystal_description prism
_exptl_crystal_F_000 1776
_exptl_crystal_size_max 0.24
_exptl_crystal_size_mid 0.20
_exptl_crystal_size_min 0.18
_refine_diff_density_max 0.368
_refine_diff_density_min -0.272
_refine_ls_abs_structure_details 'Flack (1983), 3539 Friedel pairs'
_refine_ls_abs_structure_Flack -0.01(5)
_refine_ls_extinction_method none
_refine_ls_goodness_of_fit_ref 1.052
_refine_ls_hydrogen_treatment mixed
_refine_ls_matrix_type full
_refine_ls_number_parameters 563
_refine_ls_number_reflns 7861
_refine_ls_number_restraints 1
_refine_ls_restrained_S_all 1.052
_refine_ls_R_factor_all 0.0394
_refine_ls_R_factor_gt 0.0373
_refine_ls_shift/su_max 0.000
_refine_ls_shift/su_mean 0.000
_refine_ls_structure_factor_coef Fsqd
_refine_ls_weighting_details 'calc w=1/[\s^2^(Fo^2^)+(0.0567P)^2^+0.0000P] where P=(Fo^2^+2Fc^2^)/3'
_refine_ls_weighting_scheme calc
_refine_ls_wR_factor_gt 0.0897
_refine_ls_wR_factor_ref 0.0912
_reflns_number_gt 7466
_reflns_number_total 7861
_reflns_threshold_expression >2sigma(I)
_cod_data_source_file fj2348.cif
_cod_data_source_block I
_cod_database_code 2227428
_cod_database_fobs_code 2227428

loop_
_symmetry_equiv_pos_as_xyz
'x, y, z'
'-x+1/2, y+1/2, z+1/2'
'x+1/2, -y+1/2, z'
'-x, -y, z+1/2'

loop_
_atom_site_type_symbol
_atom_site_label
_atom_site_fract_x
_atom_site_fract_y
_atom_site_fract_z
_atom_site_U_iso_or_equiv
_atom_site_adp_type
_atom_site_calc_flag
_atom_site_refinement_flags
_atom_site_occupancy
_atom_site_disorder_assembly
_atom_site_disorder_group
S S1 0.60772(5) -0.35697(6) 0.08791(3) 0.03689(15) Uani d . 1 . .
F F1 0.37968(10) -0.23469(13) 0.00751(6) 0.0331(3) Uani d . 1 . .
F F2 0.27429(8) -0.07998(14) -0.01598(5) 0.0274(3) Uani d . 1 . .
F F3 0.35284(9) -0.04033(14) 0.04972(5) 0.0292(3) Uani d . 1 . .
O O1 0.45567(10) -0.08713(15) -0.06818(5) 0.0212(3) Uani d . 1 . .
O O2 0.43350(10) 0.36232(14) -0.06593(5) 0.0211(3) Uani d . 1 . .
O O3 0.59480(11) -0.23377(16) -0.01125(6) 0.0282(3) Uani d . 1 . .
O O4 0.89623(12) 0.33821(17) 0.13355(6) 0.0335(4) Uani d . 1 . .
O O5 0.96906(14) 0.1399(2) 0.11251(7) 0.0467(5) Uani d . 1 . .
N N1 0.40188(13) 0.13684(17) -0.03407(6) 0.0180(3) Uani d . 1 . .
N N2 0.55597(13) 0.2246(2) -0.04098(7) 0.0203(4) Uani d . 1 . .
N N3 0.90201(14) 0.22519(19) 0.10965(7) 0.0249(4) Uani d . 1 . .
C C1 0.43619(13) -0.01001(19) -0.02507(7) 0.0165(4) Uani d . 1 . .
C C2 0.46358(14) 0.2445(2) -0.04839(7) 0.0183(4) Uani d . 1 . .
C C3 0.60082(14) 0.0912(2) -0.02294(7) 0.0173(4) Uani d . 1 . .
H H3 0.6249 0.0323 -0.0510 0.021 Uiso calc R 1 . .
C C4 0.52713(14) 0.00176(19) 0.00539(7) 0.0172(4) Uani d . 1 . .
H H4A 0.5117 0.0564 0.0359 0.021 Uiso calc R 1 . .
C C5 0.68228(15) 0.1286(2) 0.01111(7) 0.0182(4) Uani d . 1 . .
C C6 0.67296(15) 0.2434(2) 0.04432(8) 0.0216(4) Uani d . 1 . .
H H6A 0.6169 0.3005 0.0445 0.026 Uiso calc R 1 . .
C C7 0.74425(16) 0.2748(2) 0.07696(7) 0.0214(4) Uani d . 1 . .
H H7 0.7383 0.3535 0.0994 0.026 Uiso calc R 1 . .
C C8 0.82467(15) 0.1886(2) 0.07617(7) 0.0205(4) Uani d . 1 . .
C C9 0.83640(15) 0.0731(2) 0.04422(8) 0.0226(4) Uani d . 1 . .
H H9 0.8922 0.0154 0.0447 0.027 Uiso calc R 1 . .
C C10 0.76357(14) 0.0438(2) 0.01115(7) 0.0202(4) Uani d . 1 . .
H H10 0.7698 -0.0346 -0.0114 0.024 Uiso calc R 1 . .
C C11 0.35973(15) -0.0915(2) 0.00413(7) 0.0203(4) Uani d . 1 . .
C C12 0.56951(15) -0.1468(2) 0.01993(8) 0.0206(4) Uani d . 1 . .
C C13 0.57782(15) -0.1808(2) 0.07158(8) 0.0217(4) Uani d . 1 . .
C C14 0.56852(15) -0.0877(2) 0.11324(7) 0.0241(4) Uani d . 1 . .
H H14 0.5543 0.0139 0.1124 0.029 Uiso calc R 1 . .
C C15 0.58417(19) -0.1726(3) 0.15664(9) 0.0361(6) Uani d . 1 . .
H H15 0.5803 -0.1326 0.1885 0.043 Uiso calc R 1 . .
C C16 0.60494(19) -0.3148(3) 0.14778(10) 0.0407(7) Uani d . 1 . .
H H16 0.6168 -0.3842 0.1728 0.049 Uiso calc R 1 . .
S S2 0.87505(5) 0.87073(6) 0.23286(2) 0.03609(15) Uani d . 1 . .
F F4 0.62278(9) 0.54205(14) 0.26486(4) 0.0278(3) Uani d . 1 . .
F F5 0.64890(10) 0.73570(13) 0.30749(6) 0.0319(3) Uani d . 1 . .
F F6 0.54339(9) 0.57986(14) 0.33042(5) 0.0261(3) Uani d . 1 . .
O O6 0.72494(11) 0.58706(15) 0.38319(5) 0.0206(3) Uani d . 1 . .
O O7 0.70213(11) 0.13746(14) 0.38037(5) 0.0213(3) Uani d . 1 . .
O O8 0.86907(11) 0.72990(16) 0.32953(6) 0.0253(3) Uani d . 1 . .
O O9 1.16517(13) 0.15713(17) 0.18214(6) 0.0363(4) Uani d . 1 . .
O O10 1.23927(14) 0.3536(2) 0.20196(8) 0.0558(6) Uani d . 1 . .
N N4 0.67149(13) 0.36304(16) 0.34850(6) 0.0174(3) Uani d . 1 . .
N N5 0.82537(13) 0.27411(19) 0.35508(7) 0.0201(4) Uani d . 1 . .
N N6 1.17126(14) 0.2717(2) 0.20498(7) 0.0264(4) Uani d . 1 . .
C C17 0.70562(14) 0.5113(2) 0.34018(7) 0.0181(4) Uani d . 1 . .
C C18 0.73277(14) 0.2537(2) 0.36261(7) 0.0172(4) Uani d . 1 . .
C C19 0.87044(14) 0.4083(2) 0.33745(7) 0.0194(4) Uani d . 1 . .
H H19 0.8951 0.4658 0.3657 0.023 Uiso calc R 1 . .
C C20 0.79665(14) 0.49985(19) 0.30975(7) 0.0173(4) Uani d . 1 . .
H H20 0.7814 0.4485 0.2786 0.021 Uiso calc R 1 . .
C C21 0.62941(15) 0.5919(2) 0.31056(8) 0.0208(4) Uani d . 1 . .
C C22 0.95101(14) 0.37086(19) 0.30321(7) 0.0173(4) Uani d . 1 . .
C C23 0.94011(15) 0.2601(2) 0.26815(8) 0.0222(4) Uani d . 1 . .
H H23 0.8829 0.2060 0.2669 0.027 Uiso calc R 1 . .
C C24 1.01085(15) 0.2290(2) 0.23565(7) 0.0218(4) Uani d . 1 . .
H H24 1.0034 0.1537 0.2121 0.026 Uiso calc R 1 . .
C C25 1.09372(15) 0.3103(2) 0.23800(7) 0.0205(4) Uani d . 1 . .
C C26 1.10671(16) 0.4235(2) 0.27159(8) 0.0236(4) Uani d . 1 . .
H H26 1.1635 0.4789 0.2720 0.028 Uiso calc R 1 . .
C C27 1.03457(14) 0.4527(2) 0.30426(8) 0.0211(4) Uani d . 1 . .
H H27 1.0419 0.5287 0.3275 0.025 Uiso calc R 1 . .
C C28 0.83971(14) 0.6501(2) 0.29737(7) 0.0190(4) Uani d . 1 . .
C C29 0.84472(15) 0.6933(2) 0.24656(8) 0.0210(4) Uani d . 1 . .
C C30 0.82926(16) 0.6111(2) 0.20372(8) 0.0251(4) Uani d . 1 . .
H H30 0.8130 0.5102 0.2032 0.030 Uiso calc R 1 . .
C C31 0.84114(19) 0.6988(3) 0.16187(9) 0.0356(6) Uani d . 1 . .
H H31 0.8340 0.6624 0.1297 0.043 Uiso calc R 1 . .
C C32 0.8636(2) 0.8396(3) 0.17194(10) 0.0391(6) Uani d . 1 . .
H H32 0.8720 0.9128 0.1478 0.047 Uiso calc R 1 . .
O O11 0.98547(11) 0.12871(16) 0.40001(6) 0.0222(3) Uani d . 1 . .
O O12 0.78322(11) 0.87168(16) 0.41523(6) 0.0219(3) Uani d . 1 . .
H H12A 0.785(2) 0.818(3) 0.3900(11) 0.043(8) Uiso d . 1 . .
H H12B 0.777(2) 0.950(4) 0.4040(12) 0.058(10) Uiso d . 1 . .
H H1 0.3382(17) 0.146(2) -0.0483(9) 0.020(6) Uiso d . 1 . .
H H2 0.5907(17) 0.283(3) -0.0528(9) 0.022(6) Uiso d . 1 . .
H H5 0.859(2) 0.209(3) 0.3656(10) 0.035(7) Uiso d . 1 . .
H H4 0.615(2) 0.362(3) 0.3582(9) 0.028(7) Uiso d . 1 . .
H H6 0.6766(19) 0.603(3) 0.3989(10) 0.029(7) Uiso d . 1 . .
H H1A 0.399(3) -0.106(4) -0.0845(14) 0.073(11) Uiso d . 1 . .
H H11A 0.9996(19) 0.051(3) 0.4119(10) 0.034(8) Uiso d . 1 . .
H H11B 0.982(2) 0.188(3) 0.4227(11) 0.042(8) Uiso d . 1 . .

loop_
_atom_site_aniso_label
_atom_site_aniso_U_11
_atom_site_aniso_U_22
_atom_site_aniso_U_33
_atom_site_aniso_U_12
_atom_site_aniso_U_13
_atom_site_aniso_U_23
S1 0.0438(4) 0.0252(3) 0.0416(4) 0.0070(2) -0.0030(3) 0.0096(2)
F1 0.0316(8) 0.0147(6) 0.0531(9) -0.0018(5) 0.0029(7) 0.0088(6)
F2 0.0176(6) 0.0335(7) 0.0311(7) -0.0052(5) -0.0027(5) 0.0088(5)
F3 0.0302(7) 0.0358(7) 0.0216(6) -0.0038(5) 0.0023(6) 0.0011(5)
O1 0.0194(8) 0.0232(7) 0.0210(7) 0.0013(6) -0.0034(6) -0.0063(6)
O2 0.0199(8) 0.0173(6) 0.0261(7) -0.0003(5) -0.0042(6) 0.0053(5)
O3 0.0308(9) 0.0224(7) 0.0313(8) 0.0083(6) -0.0068(7) -0.0071(6)
O4 0.0384(10) 0.0298(8) 0.0322(9) -0.0065(7) -0.0105(8) -0.0042(7)
O5 0.0321(11) 0.0551(11) 0.0528(12) 0.0129(8) -0.0214(9) -0.0176(10)
N1 0.0175(9) 0.0135(8) 0.0230(8) 0.0008(6) -0.0030(7) 0.0024(6)
N2 0.0158(9) 0.0194(8) 0.0256(9) -0.0023(7) -0.0031(7) 0.0076(7)
N3 0.0253(10) 0.0276(9) 0.0219(9) -0.0060(7) -0.0058(8) 0.0032(7)
C1 0.0171(10) 0.0132(8) 0.0192(9) -0.0001(7) -0.0034(8) -0.0014(7)
C2 0.0183(10) 0.0200(9) 0.0167(9) -0.0010(8) 0.0011(8) 0.0017(7)
C3 0.0160(10) 0.0163(8) 0.0196(9) 0.0014(7) -0.0007(8) 0.0005(7)
C4 0.0180(10) 0.0138(8) 0.0199(9) 0.0017(7) -0.0020(8) -0.0001(7)
C5 0.0181(10) 0.0180(9) 0.0185(9) -0.0018(7) -0.0011(8) 0.0031(7)
C6 0.0189(11) 0.0213(9) 0.0246(10) 0.0016(8) -0.0020(8) -0.0015(8)
C7 0.0236(11) 0.0203(9) 0.0204(10) -0.0017(8) -0.0001(8) -0.0035(8)
C8 0.0198(11) 0.0237(9) 0.0180(9) -0.0054(8) -0.0038(8) 0.0039(7)
C9 0.0201(11) 0.0214(9) 0.0265(10) 0.0001(8) -0.0010(8) -0.0006(8)
C10 0.0199(11) 0.0184(9) 0.0222(10) 0.0010(8) -0.0027(8) -0.0009(8)
C11 0.0209(11) 0.0185(9) 0.0216(10) 0.0010(7) -0.0022(8) 0.0017(7)
C12 0.0154(10) 0.0169(9) 0.0296(11) -0.0006(7) -0.0048(9) 0.0002(8)
C13 0.0184(11) 0.0163(9) 0.0303(10) -0.0008(8) -0.0060(9) 0.0055(7)
C14 0.0208(11) 0.0311(10) 0.0205(10) 0.0064(8) -0.0012(8) 0.0112(8)
C15 0.0361(15) 0.0453(14) 0.0269(12) 0.0058(11) -0.0007(11) 0.0050(10)
C16 0.0357(15) 0.0459(16) 0.0405(15) 0.0049(12) -0.0027(12) 0.0243(12)
S2 0.0525(4) 0.0218(2) 0.0340(3) -0.0066(2) 0.0044(3) 0.0062(2)
F4 0.0294(7) 0.0327(7) 0.0213(6) 0.0030(5) -0.0034(5) 0.0000(5)
F5 0.0323(7) 0.0156(5) 0.0478(8) 0.0023(5) -0.0039(7) 0.0052(6)
F6 0.0173(6) 0.0315(6) 0.0296(6) 0.0051(5) 0.0031(5) 0.0058(5)
O6 0.0196(8) 0.0229(7) 0.0193(7) -0.0004(6) 0.0025(6) -0.0042(6)
O7 0.0226(8) 0.0160(7) 0.0253(7) 0.0012(5) 0.0047(6) 0.0047(5)
O8 0.0287(9) 0.0236(7) 0.0236(7) -0.0073(6) 0.0028(6) -0.0041(6)
O9 0.0433(11) 0.0295(8) 0.0361(9) 0.0045(7) 0.0192(8) -0.0046(7)
O10 0.0339(11) 0.0690(14) 0.0646(14) -0.0199(10) 0.0273(10) -0.0271(11)
N4 0.0145(9) 0.0147(7) 0.0231(9) 0.0011(6) 0.0033(7) 0.0030(6)
N5 0.0184(9) 0.0171(8) 0.0247(9) 0.0038(7) 0.0033(7) 0.0054(7)
N6 0.0239(10) 0.0317(9) 0.0238(9) 0.0025(8) 0.0045(8) 0.0008(8)
C17 0.0184(11) 0.0150(8) 0.0210(10) -0.0004(7) 0.0017(8) -0.0002(7)
C18 0.0185(10) 0.0163(8) 0.0167(9) 0.0006(8) 0.0032(8) 0.0000(7)
C19 0.0202(11) 0.0184(9) 0.0196(9) 0.0012(8) 0.0037(8) 0.0016(7)
C20 0.0181(10) 0.0153(8) 0.0185(9) 0.0002(7) 0.0015(8) -0.0015(7)
C21 0.0232(11) 0.0168(9) 0.0225(10) 0.0002(7) 0.0017(8) 0.0005(7)
C22 0.0179(10) 0.0165(9) 0.0174(9) 0.0027(7) 0.0032(8) 0.0014(7)
C23 0.0201(11) 0.0199(9) 0.0266(11) -0.0033(8) 0.0001(9) -0.0031(8)
C24 0.0222(11) 0.0210(9) 0.0222(10) 0.0015(8) -0.0004(9) -0.0023(8)
C25 0.0198(11) 0.0215(9) 0.0203(9) 0.0048(8) 0.0043(8) 0.0029(8)
C26 0.0185(11) 0.0259(10) 0.0264(11) -0.0031(8) 0.0033(9) 0.0021(8)
C27 0.0220(11) 0.0198(9) 0.0215(9) -0.0002(8) -0.0009(9) -0.0017(8)
C28 0.0177(10) 0.0167(9) 0.0226(10) 0.0001(7) 0.0031(8) 0.0005(7)
C29 0.0180(11) 0.0192(9) 0.0258(10) -0.0012(8) 0.0022(8) 0.0009(8)
C30 0.0264(12) 0.0282(10) 0.0208(10) -0.0069(8) 0.0033(9) -0.0006(8)
C31 0.0333(15) 0.0496(15) 0.0238(11) -0.0044(11) 0.0023(10) 0.0034(10)
C32 0.0449(16) 0.0382(13) 0.0342(13) -0.0031(11) 0.0040(12) 0.0150(11)
O11 0.0262(9) 0.0159(7) 0.0245(8) 0.0022(6) 0.0001(6) -0.0019(6)
O12 0.0239(8) 0.0178(7) 0.0242(8) 0.0026(6) 0.0004(6) -0.0026(6)

loop_
_atom_type_symbol
_atom_type_description
_atom_type_scat_dispersion_real
_atom_type_scat_dispersion_imag
_atom_type_scat_source
C C 0.0033 0.0016 'International Tables Vol C Tables 4.2.6.8 and 6.1.1.4'
H H 0.0000 0.0000 'International Tables Vol C Tables 4.2.6.8 and 6.1.1.4'
N N 0.0061 0.0033 'International Tables Vol C Tables 4.2.6.8 and 6.1.1.4'
O O 0.0106 0.0060 'International Tables Vol C Tables 4.2.6.8 and 6.1.1.4'
F F 0.0171 0.0103 'International Tables Vol C Tables 4.2.6.8 and 6.1.1.4'
S S 0.1246 0.1234 'International Tables Vol C Tables 4.2.6.8 and 6.1.1.4'

loop_
_geom_angle_atom_site_label_1
_geom_angle_atom_site_label_2
_geom_angle_atom_site_label_3
_geom_angle_site_symmetry_1
_geom_angle_site_symmetry_3
_geom_angle
_geom_angle_publ_flag
C16 S1 C13 . . 91.98(12) ?
C1 O1 H1A . . 109(2) ?
C2 N1 C1 . . 119.93(17) ?
C2 N1 H1 . . 114.3(13) ?
C1 N1 H1 . . 116.7(13) ?
C2 N2 C3 . . 126.19(17) ?
C2 N2 H2 . . 116.9(18) ?
C3 N2 H2 . . 115.4(18) ?
O4 N3 O5 . . 123.40(19) ?
O4 N3 C8 . . 118.49(19) ?
O5 N3 C8 . . 118.10(18) ?
O1 C1 N1 . . 112.75(16) ?
O1 C1 C4 . . 109.18(15) ?
N1 C1 C4 . . 107.98(14) ?
O1 C1 C11 . . 109.54(15) ?
N1 C1 C11 . . 107.52(16) ?
C4 C1 C11 . . 109.84(16) ?
O2 C2 N2 . . 120.51(18) ?
O2 C2 N1 . . 120.57(18) ?
N2 C2 N1 . . 118.82(18) ?
N2 C3 C5 . . 110.45(16) ?
N2 C3 C4 . . 108.65(16) ?
C5 C3 C4 . . 108.86(16) ?
N2 C3 H3 . . 109.6 ?
C5 C3 H3 . . 109.6 ?
C4 C3 H3 . . 109.6 ?
C3 C4 C12 . . 109.60(16) ?
C3 C4 C1 . . 109.30(15) ?
C12 C4 C1 . . 113.97(15) ?
C3 C4 H4A . . 107.9 ?
C12 C4 H4A . . 107.9 ?
C1 C4 H4A . . 107.9 ?
C10 C5 C6 . . 119.84(19) ?
C10 C5 C3 . . 120.19(17) ?
C6 C5 C3 . . 119.87(18) ?
C7 C6 C5 . . 120.74(19) ?
C7 C6 H6A . . 119.6 ?
C5 C6 H6A . . 119.6 ?
C6 C7 C8 . . 118.24(18) ?
C6 C7 H7 . . 120.9 ?
C8 C7 H7 . . 120.9 ?
C9 C8 C7 . . 122.89(19) ?
C9 C8 N3 . . 118.78(19) ?
C7 C8 N3 . . 118.29(18) ?
C8 C9 C10 . . 117.99(19) ?
C8 C9 H9 . . 121.0 ?
C10 C9 H9 . . 121.0 ?
C5 C10 C9 . . 120.30(18) ?
C5 C10 H10 . . 119.9 ?
C9 C10 H10 . . 119.9 ?
F2 C11 F3 . . 107.04(16) ?
F2 C11 F1 . . 107.27(16) ?
F3 C11 F1 . . 106.93(16) ?
F2 C11 C1 . . 112.58(16) ?
F3 C11 C1 . . 111.65(16) ?
F1 C11 C1 . . 111.06(16) ?
O3 C12 C13 . . 121.33(19) ?
O3 C12 C4 . . 120.45(19) ?
C13 C12 C4 . . 118.22(18) ?
C14 C13 C12 . . 130.08(18) ?
C14 C13 S1 . . 111.70(15) ?
C12 C13 S1 . . 118.18(16) ?
C13 C14 C15 . . 109.10(19) ?
C13 C14 H14 . . 125.4 ?
C15 C14 H14 . . 125.4 ?
C16 C15 C14 . . 113.7(2) ?
C16 C15 H15 . . 123.2 ?
C14 C15 H15 . . 123.2 ?
C15 C16 S1 . . 113.50(19) ?
C15 C16 H16 . . 123.3 ?
S1 C16 H16 . . 123.3 ?
C32 S2 C29 . . 91.93(12) ?
C17 O6 H6 . . 111.8(18) ?
C18 N4 C17 . . 120.59(17) ?
C18 N4 H4 . . 120.1(17) ?
C17 N4 H4 . . 111.9(16) ?
C18 N5 C19 . . 126.40(17) ?
C18 N5 H5 . . 115(2) ?
C19 N5 H5 . . 118(2) ?
O10 N6 O9 . . 122.99(19) ?
O10 N6 C25 . . 118.99(18) ?
O9 N6 C25 . . 118.01(18) ?
O6 C17 N4 . . 113.17(16) ?
O6 C17 C21 . . 110.32(15) ?
N4 C17 C21 . . 107.17(16) ?
O6 C17 C20 . . 109.18(16) ?
N4 C17 C20 . . 107.44(15) ?
C21 C17 C20 . . 109.46(16) ?
O7 C18 N5 . . 121.27(18) ?
O7 C18 N4 . . 120.53(18) ?
N5 C18 N4 . . 118.16(17) ?
N5 C19 C22 . . 110.10(16) ?
N5 C19 C20 . . 108.79(16) ?
C22 C19 C20 . . 109.09(16) ?
N5 C19 H19 . . 109.6 ?
C22 C19 H19 . . 109.6 ?
C20 C19 H19 . . 109.6 ?
C19 C20 C28 . . 108.92(16) ?
C19 C20 C17 . . 109.72(15) ?
C28 C20 C17 . . 113.00(15) ?
C19 C20 H20 . . 108.4 ?
C28 C20 H20 . . 108.4 ?
C17 C20 H20 . . 108.4 ?
F4 C21 F6 . . 106.85(17) ?
F4 C21 F5 . . 106.75(16) ?
F6 C21 F5 . . 107.02(16) ?
F4 C21 C17 . . 112.44(16) ?
F6 C21 C17 . . 112.55(16) ?
F5 C21 C17 . . 110.88(16) ?
C27 C22 C23 . . 119.43(18) ?
C27 C22 C19 . . 120.17(17) ?
C23 C22 C19 . . 120.28(18) ?
C24 C23 C22 . . 120.99(19) ?
C24 C23 H23 . . 119.5 ?
C22 C23 H23 . . 119.5 ?
C23 C24 C25 . . 118.40(19) ?
C23 C24 H24 . . 120.8 ?
C25 C24 H24 . . 120.8 ?
C24 C25 C26 . . 122.47(19) ?
C24 C25 N6 . . 118.35(18) ?
C26 C25 N6 . . 119.15(19) ?
C27 C26 C25 . . 118.2(2) ?
C27 C26 H26 . . 120.9 ?
C25 C26 H26 . . 120.9 ?
C26 C27 C22 . . 120.49(19) ?
C26 C27 H27 . . 119.8 ?
C22 C27 H27 . . 119.8 ?
O8 C28 C29 . . 121.14(18) ?
O8 C28 C20 . . 120.58(18) ?
C29 C28 C20 . . 118.28(17) ?
C30 C29 C28 . . 130.41(18) ?
C30 C29 S2 . . 110.97(16) ?
C28 C29 S2 . . 118.61(15) ?
C31 C30 C29 . . 110.97(19) ?
C31 C30 H30 . . 124.5 ?
C29 C30 H30 . . 124.5 ?
C32 C31 C30 . . 113.7(2) ?
C32 C31 H31 . . 123.2 ?
C30 C31 H31 . . 123.2 ?
C31 C32 S2 . . 112.42(19) ?
C31 C32 H32 . . 123.8 ?
S2 C32 H32 . . 123.8 ?
H11A O11 H11B . . 107(3) ?
H12A O12 H12B . . 102(3) ?

loop_
_geom_bond_atom_site_label_1
_geom_bond_atom_site_label_2
_geom_bond_site_symmetry_2
_geom_bond_distance
_geom_bond_publ_flag
S1 C16 . 1.689(3) ?
S1 C13 . 1.724(2) ?
F1 C11 . 1.341(2) ?
F2 C11 . 1.334(2) ?
F3 C11 . 1.340(2) ?
O1 C1 . 1.405(2) ?
O1 H1A . 0.93(4) ?
O2 C2 . 1.254(2) ?
O3 C12 . 1.222(3) ?
O4 N3 . 1.226(2) ?
O5 N3 . 1.231(3) ?
N1 C2 . 1.373(2) ?
N1 C1 . 1.448(2) ?
N1 H1 . 0.99(2) ?
N2 C2 . 1.337(3) ?
N2 C3 . 1.462(2) ?
N2 H2 . 0.80(3) ?
N3 C8 . 1.469(3) ?
C1 C4 . 1.540(3) ?
C1 C11 . 1.540(3) ?
C3 C5 . 1.524(3) ?
C3 C4 . 1.537(3) ?
C3 H3 . 1.0000 ?
C4 C12 . 1.537(3) ?
C4 H4A . 1.0000 ?
C5 C10 . 1.388(3) ?
C5 C6 . 1.396(3) ?
C6 C7 . 1.380(3) ?
C6 H6A . 0.9500 ?
C7 C8 . 1.385(3) ?
C7 H7 . 0.9500 ?
C8 C9 . 1.382(3) ?
C9 C10 . 1.400(3) ?
C9 H9 . 0.9500 ?
C10 H10 . 0.9500 ?
C12 C13 . 1.457(3) ?
C13 C14 . 1.432(3) ?
C14 C15 . 1.439(3) ?
C14 H14 . 0.9500 ?
C15 C16 . 1.355(4) ?
C15 H15 . 0.9500 ?
C16 H16 . 0.9500 ?
S2 C32 . 1.705(3) ?
S2 C29 . 1.719(2) ?
F4 C21 . 1.338(2) ?
F5 C21 . 1.345(2) ?
F6 C21 . 1.339(2) ?
O6 C17 . 1.396(2) ?
O6 H6 . 0.82(3) ?
O7 C18 . 1.247(2) ?
O8 C28 . 1.218(2) ?
O9 N6 . 1.224(2) ?
O10 N6 . 1.222(3) ?
N4 C18 . 1.379(2) ?
N4 C17 . 1.456(2) ?
N4 H4 . 0.84(3) ?
N5 C18 . 1.341(3) ?
N5 C19 . 1.465(2) ?
N5 H5 . 0.82(3) ?
N6 C25 . 1.467(3) ?
C17 C21 . 1.539(3) ?
C17 C20 . 1.540(3) ?
C19 C22 . 1.518(3) ?
C19 C20 . 1.539(3) ?
C19 H19 . 1.0000 ?
C20 C28 . 1.540(3) ?
C20 H20 . 1.0000 ?
C22 C27 . 1.400(3) ?
C22 C23 . 1.405(3) ?
C23 C24 . 1.372(3) ?
C23 H23 . 0.9500 ?
C24 C25 . 1.391(3) ?
C24 H24 . 0.9500 ?
C25 C26 . 1.398(3) ?
C26 C27 . 1.386(3) ?
C26 H26 . 0.9500 ?
C27 H27 . 0.9500 ?
C28 C29 . 1.452(3) ?
C29 C30 . 1.413(3) ?
C30 C31 . 1.411(3) ?
C30 H30 . 0.9500 ?
C31 C32 . 1.354(4) ?
C31 H31 . 0.9500 ?
C32 H32 . 0.9500 ?
O11 H11A . 0.81(3) ?
O11 H11B . 0.83(3) ?
O12 H12A . 0.85(3) ?
O12 H12B . 0.79(3) ?

loop_
_geom_hbond_atom_site_label_D
_geom_hbond_atom_site_label_H
_geom_hbond_atom_site_label_A
_geom_hbond_site_symmetry_A
_geom_hbond_distance_DH
_geom_hbond_distance_HA
_geom_hbond_distance_DA
_geom_hbond_angle_DHA
O12 H12A O6 . 0.85(3) 2.28(3) 2.867(2) 126(2)
O12 H12A O8 . 0.85(3) 2.20(3) 2.949(2) 147(3)
O12 H12B O7 1_565 0.79(3) 2.11(3) 2.852(2) 156(3)
N1 H1 O12 4_664 0.99(2) 2.00(2) 2.969(2) 168.5(19)
N2 H2 O12 2_644 0.80(3) 2.15(3) 2.905(2) 159(2)
N5 H5 O11 . 0.82(3) 2.15(3) 2.903(2) 153(3)
N4 H4 O11 3_455 0.84(3) 2.17(3) 2.991(2) 166(2)
O6 H6 O2 4_665 0.82(3) 1.86(3) 2.684(2) 179(3)
O1 H1A O7 4_654 0.93(4) 1.76(4) 2.684(2) 175(4)
O11 H11A O2 2_645 0.81(3) 2.06(3) 2.849(2) 166(3)
O11 H11B O3 2_655 0.83(3) 2.23(3) 2.968(2) 148(3)
O11 H11B O1 2_655 0.83(3) 2.25(3) 2.863(2) 131(3)

loop_
_geom_torsion_atom_site_label_1
_geom_torsion_atom_site_label_2
_geom_torsion_atom_site_label_3
_geom_torsion_atom_site_label_4
_geom_torsion_site_symmetry_1
_geom_torsion_site_symmetry_2
_geom_torsion_site_symmetry_3
_geom_torsion_site_symmetry_4
_geom_torsion
_geom_torsion_publ_flag
C2 N1 C1 O1 . . . . -75.5(2) ?
C2 N1 C1 C4 . . . . 45.2(2) ?
C2 N1 C1 C11 . . . . 163.65(17) ?
C3 N2 C2 O2 . . . . -177.07(18) ?
C3 N2 C2 N1 . . . . 6.4(3) ?
C1 N1 C2 O2 . . . . 165.12(18) ?
C1 N1 C2 N2 . . . . -18.3(3) ?
C2 N2 C3 C5 . . . . -142.2(2) ?
C2 N2 C3 C4 . . . . -22.9(3) ?
N2 C3 C4 C12 . . . . 173.84(16) ?
C5 C3 C4 C12 . . . . -65.8(2) ?
N2 C3 C4 C1 . . . . 48.3(2) ?
C5 C3 C4 C1 . . . . 168.61(15) ?
O1 C1 C4 C3 . . . . 63.20(18) ?
N1 C1 C4 C3 . . . . -59.71(19) ?
C11 C1 C4 C3 . . . . -176.67(15) ?
O1 C1 C4 C12 . . . . -59.8(2) ?
N1 C1 C4 C12 . . . . 177.29(17) ?
C11 C1 C4 C12 . . . . 60.3(2) ?
N2 C3 C5 C10 . . . . -143.50(19) ?
C4 C3 C5 C10 . . . . 97.3(2) ?
N2 C3 C5 C6 . . . . 40.2(2) ?
C4 C3 C5 C6 . . . . -79.0(2) ?
C10 C5 C6 C7 . . . . 0.8(3) ?
C3 C5 C6 C7 . . . . 177.05(18) ?
C5 C6 C7 C8 . . . . -0.6(3) ?
C6 C7 C8 C9 . . . . 0.0(3) ?
C6 C7 C8 N3 . . . . 177.81(18) ?
O4 N3 C8 C9 . . . . 170.99(19) ?
O5 N3 C8 C9 . . . . -9.6(3) ?
O4 N3 C8 C7 . . . . -6.9(3) ?
O5 N3 C8 C7 . . . . 172.6(2) ?
C7 C8 C9 C10 . . . . 0.4(3) ?
N3 C8 C9 C10 . . . . -177.31(18) ?
C6 C5 C10 C9 . . . . -0.2(3) ?
C3 C5 C10 C9 . . . . -176.53(18) ?
C8 C9 C10 C5 . . . . -0.3(3) ?
O1 C1 C11 F2 . . . . -72.7(2) ?
N1 C1 C11 F2 . . . . 50.2(2) ?
C4 C1 C11 F2 . . . . 167.44(15) ?
O1 C1 C11 F3 . . . . 166.91(15) ?
N1 C1 C11 F3 . . . . -70.3(2) ?
C4 C1 C11 F3 . . . . 47.0(2) ?
O1 C1 C11 F1 . . . . 47.7(2) ?
N1 C1 C11 F1 . . . . 170.49(16) ?
C4 C1 C11 F1 . . . . -72.3(2) ?
C3 C4 C12 O3 . . . . -62.2(2) ?
C1 C4 C12 O3 . . . . 60.6(3) ?
C3 C4 C12 C13 . . . . 118.2(2) ?
C1 C4 C12 C13 . . . . -118.9(2) ?
O3 C12 C13 C14 . . . . 167.7(2) ?
C4 C12 C13 C14 . . . . -12.8(3) ?
O3 C12 C13 S1 . . . . -9.5(3) ?
C4 C12 C13 S1 . . . . 170.01(15) ?
C16 S1 C13 C14 . . . . 1.81(19) ?
C16 S1 C13 C12 . . . . 179.52(18) ?
C12 C13 C14 C15 . . . . -179.3(2) ?
S1 C13 C14 C15 . . . . -1.9(2) ?
C13 C14 C15 C16 . . . . 1.1(3) ?
C14 C15 C16 S1 . . . . 0.2(3) ?
C13 S1 C16 C15 . . . . -1.2(2) ?
C18 N4 C17 O6 . . . . -75.2(2) ?
C18 N4 C17 C21 . . . . 162.97(17) ?
C18 N4 C17 C20 . . . . 45.4(2) ?
C19 N5 C18 O7 . . . . -175.88(19) ?
C19 N5 C18 N4 . . . . 6.5(3) ?
C17 N4 C18 O7 . . . . 163.48(18) ?
C17 N4 C18 N5 . . . . -18.9(3) ?
C18 N5 C19 C22 . . . . -142.0(2) ?
C18 N5 C19 C20 . . . . -22.5(3) ?
N5 C19 C20 C28 . . . . 172.20(16) ?
C22 C19 C20 C28 . . . . -67.68(19) ?
N5 C19 C20 C17 . . . . 48.0(2) ?
C22 C19 C20 C17 . . . . 168.15(15) ?
O6 C17 C20 C19 . . . . 63.79(19) ?
N4 C17 C20 C19 . . . . -59.30(19) ?
C21 C17 C20 C19 . . . . -175.35(15) ?
O6 C17 C20 C28 . . . . -58.0(2) ?
N4 C17 C20 C28 . . . . 178.94(16) ?
C21 C17 C20 C28 . . . . 62.9(2) ?
O6 C17 C21 F4 . . . . 166.64(15) ?
N4 C17 C21 F4 . . . . -69.8(2) ?
C20 C17 C21 F4 . . . . 46.5(2) ?
O6 C17 C21 F6 . . . . -72.6(2) ?
N4 C17 C21 F6 . . . . 51.0(2) ?
C20 C17 C21 F6 . . . . 167.20(15) ?
O6 C17 C21 F5 . . . . 47.2(2) ?
N4 C17 C21 F5 . . . . 170.82(16) ?
C20 C17 C21 F5 . . . . -73.0(2) ?
N5 C19 C22 C27 . . . . -141.55(19) ?
C20 C19 C22 C27 . . . . 99.1(2) ?
N5 C19 C22 C23 . . . . 42.6(2) ?
C20 C19 C22 C23 . . . . -76.8(2) ?
C27 C22 C23 C24 . . . . 1.4(3) ?
C19 C22 C23 C24 . . . . 177.32(18) ?
C22 C23 C24 C25 . . . . -0.4(3) ?
C23 C24 C25 C26 . . . . -1.1(3) ?
C23 C24 C25 N6 . . . . 176.76(18) ?
O10 N6 C25 C24 . . . . 170.3(2) ?
O9 N6 C25 C24 . . . . -10.7(3) ?
O10 N6 C25 C26 . . . . -11.8(3) ?
O9 N6 C25 C26 . . . . 167.2(2) ?
C24 C25 C26 C27 . . . . 1.4(3) ?
N6 C25 C26 C27 . . . . -176.41(19) ?
C25 C26 C27 C22 . . . . -0.3(3) ?
C23 C22 C27 C26 . . . . -1.1(3) ?
C19 C22 C27 C26 . . . . -176.98(19) ?
C19 C20 C28 O8 . . . . -58.2(2) ?
C17 C20 C28 O8 . . . . 64.0(2) ?
C19 C20 C28 C29 . . . . 121.5(2) ?
C17 C20 C28 C29 . . . . -116.3(2) ?
O8 C28 C29 C30 . . . . 168.8(2) ?
C20 C28 C29 C30 . . . . -10.9(3) ?
O8 C28 C29 S2 . . . . -10.4(3) ?
C20 C28 C29 S2 . . . . 169.89(14) ?
C32 S2 C29 C30 . . . . 1.98(19) ?
C32 S2 C29 C28 . . . . -178.64(19) ?
C28 C29 C30 C31 . . . . 179.5(2) ?
S2 C29 C30 C31 . . . . -1.3(2) ?
C29 C30 C31 C32 . . . . -0.4(3) ?
C30 C31 C32 S2 . . . . 1.9(3) ?
C29 S2 C32 C31 . . . . -2.3(2) ?
